data_4061703
loop_
_publ_author_name
Carpentier
Lehmann

_journal_name_full Organometallics
_journal_paper_doi 10.1021/om050560c
_journal_year 2005
_chemical_formula_sum 'C16 H32 Cl2 O4 S Ti'
_chemical_formula_weight 439.28
_space_group_IT_number 14
_symmetry_cell_setting monoclinic
_symmetry_space_group_name_Hall '-P 2yn'
_symmetry_space_group_name_H-M 'P 1 21/n 1'
_cell_angle_alpha 90.00
_cell_angle_beta 101.9380(10)
_cell_angle_gamma 90.00
_cell_formula_units_Z 4
_cell_length_a 10.0684(2)
_cell_length_b 10.7817(2)
_cell_length_c 20.2383(4)
_cell_measurement_temperature 293(2)
_cell_volume 2149.44(7)
_diffrn_ambient_temperature 293(2)
_exptl_crystal_density_diffrn 1.357
_cod_depositor_comments
;
The following automatic conversions were performed:
'_symmetry_cell_setting' value 'Monoclinic' changed to 'monoclinic'
according to '/home/saulius/struct/CIF-dictionaries/cif_core.dic'
dictionary named 'cif_core.dic' version 2.4.1 from 2010-06-29.

Automatic conversion script
Id: cif_fix_enum 1527 2010-12-29 10:47:43Z saulius 
;
_cod_original_sg_symbol_H-M 'P 21/n'
_cod_database_code 4061703

loop_
_symmetry_equiv_pos_as_xyz
'x, y, z'
'-x+1/2, y+1/2, -z+1/2'
'-x, -y, -z'
'x-1/2, -y-1/2, z-1/2'

loop_
_atom_site_label
_atom_site_type_symbol
_atom_site_fract_x
_atom_site_fract_y
_atom_site_fract_z
_atom_site_U_iso_or_equiv
_atom_site_adp_type
_atom_site_occupancy
_atom_site_symmetry_multiplicity
_atom_site_calc_flag
_atom_site_refinement_flags
_atom_site_disorder_assembly
_atom_site_disorder_group
Ti1 Ti 0.68539(5) 0.29644(4) 0.41079(2) 0.01962(16) Uani 1 1 d . . .
Cl1 Cl 0.65940(7) 0.07875(6) 0.38853(4) 0.02741(19) Uani 1 1 d . . .
Cl2 Cl 0.73536(7) 0.49082(6) 0.46431(3) 0.02563(19) Uani 1 1 d . . .
S1 S 0.52917(10) 0.44786(11) 0.22748(6) 0.0543(3) Uani 1 1 d . . .
O1 O 0.7645(2) 0.32890(18) 0.34283(10) 0.0238(4) Uani 1 1 d . . .
O2 O 0.5139(2) 0.33015(19) 0.37539(10) 0.0261(4) Uani 1 1 d . . .
O3 O 0.6257(2) 0.24582(18) 0.50630(9) 0.0234(4) Uani 1 1 d . . .
O4 O 0.88510(18) 0.23973(18) 0.47196(9) 0.0213(4) Uani 1 1 d . . .
C1 C 0.8037(3) 0.3945(3) 0.28867(14) 0.0263(6) Uani 1 1 d . . .
C2 C 0.6919(4) 0.3833(4) 0.22564(19) 0.0472(9) Uani 1 1 d . . .
H2A H 0.6793 0.2958 0.2149 0.057 Uiso 1 1 calc R . .
H2B H 0.7243 0.4219 0.1886 0.057 Uiso 1 1 calc R . .
C3 C 0.4397(4) 0.3203(4) 0.25556(19) 0.0467(9) Uani 1 1 d . . .
H3A H 0.3589 0.3048 0.2211 0.056 Uiso 1 1 calc R . .
H3B H 0.4967 0.2473 0.2579 0.056 Uiso 1 1 calc R . .
C4 C 0.3962(3) 0.3327(3) 0.32296(16) 0.0314(7) Uani 1 1 d . . .
C5 C 0.8391(6) 0.5247(4) 0.3095(2) 0.0609(13) Uani 1 1 d . . .
H5A H 0.9096 0.5249 0.3495 0.073 Uiso 1 1 calc R . .
H5B H 0.7604 0.5660 0.3186 0.073 Uiso 1 1 calc R . .
H5C H 0.8702 0.5671 0.2739 0.073 Uiso 1 1 calc R . .
C6 C 0.9302(4) 0.3270(4) 0.2738(2) 0.0524(10) Uani 1 1 d . . .
H6A H 0.9068 0.2429 0.2606 0.063 Uiso 1 1 calc R . .
H6B H 1.0011 0.3272 0.3136 0.063 Uiso 1 1 calc R . .
H6C H 0.9610 0.3689 0.2379 0.063 Uiso 1 1 calc R . .
C7 C 0.3193(4) 0.4494(4) 0.3300(2) 0.0527(10) Uani 1 1 d . . .
H7A H 0.2956 0.4509 0.3736 0.063 Uiso 1 1 calc R . .
H7B H 0.2381 0.4519 0.2955 0.063 Uiso 1 1 calc R . .
H7C H 0.3748 0.5200 0.3256 0.063 Uiso 1 1 calc R . .
C8 C 0.3130(4) 0.2164(4) 0.3321(2) 0.0493(9) Uani 1 1 d . . .
H8A H 0.3650 0.1435 0.3273 0.059 Uiso 1 1 calc R . .
H8B H 0.2304 0.2158 0.2985 0.059 Uiso 1 1 calc R . .
H8C H 0.2919 0.2173 0.3762 0.059 Uiso 1 1 calc R . .
C9 C 0.5145(3) 0.3127(3) 0.52753(16) 0.0311(7) Uani 1 1 d . . .
H9A H 0.4357 0.3169 0.4908 0.037 Uiso 1 1 calc R . .
H9B H 0.5423 0.3964 0.5415 0.037 Uiso 1 1 calc R . .
C10 C 0.4819(3) 0.2396(3) 0.58630(16) 0.0321(7) Uani 1 1 d . . .
H10A H 0.4065 0.1834 0.5713 0.038 Uiso 1 1 calc R . .
H10B H 0.4605 0.2943 0.6207 0.038 Uiso 1 1 calc R . .
C11 C 0.6135(3) 0.1686(3) 0.61245(16) 0.0346(7) Uani 1 1 d . . .
H11A H 0.6799 0.2200 0.6417 0.042 Uiso 1 1 calc R . .
H11B H 0.5972 0.0945 0.6368 0.042 Uiso 1 1 calc R . .
C12 C 0.6587(3) 0.1367(3) 0.54803(15) 0.0273(6) Uani 1 1 d . . .
H12A H 0.7554 0.1201 0.5567 0.033 Uiso 1 1 calc R . .
H12B H 0.6104 0.0647 0.5266 0.033 Uiso 1 1 calc R . .
C13 C 0.9607(3) 0.2983(3) 0.53384(14) 0.0251(6) Uani 1 1 d . . .
H13A H 0.9073 0.2993 0.5686 0.030 Uiso 1 1 calc R . .
H13B H 0.9854 0.3828 0.5251 0.030 Uiso 1 1 calc R . .
C14 C 1.0855(3) 0.2188(3) 0.55495(15) 0.0286(6) Uani 1 1 d . . .
H14A H 1.0669 0.1468 0.5803 0.034 Uiso 1 1 calc R . .
H14B H 1.1599 0.2655 0.5818 0.034 Uiso 1 1 calc R . .
C15 C 1.1158(3) 0.1819(3) 0.48733(16) 0.0314(7) Uani 1 1 d . . .
H15A H 1.1611 0.2484 0.4683 0.038 Uiso 1 1 calc R . .
H15B H 1.1718 0.1079 0.4913 0.038 Uiso 1 1 calc R . .
C16 C 0.9757(3) 0.1577(3) 0.44509(15) 0.0278(6) Uani 1 1 d . . .
H16A H 0.9731 0.1761 0.3979 0.033 Uiso 1 1 calc R . .
H16B H 0.9500 0.0717 0.4489 0.033 Uiso 1 1 calc R . .

loop_
_atom_site_aniso_label
_atom_site_aniso_U_11
_atom_site_aniso_U_22
_atom_site_aniso_U_33
_atom_site_aniso_U_23
_atom_site_aniso_U_13
_atom_site_aniso_U_12
Ti1 0.0193(3) 0.0212(3) 0.0187(3) 0.00045(17) 0.00482(18) 0.00110(17)
Cl1 0.0301(4) 0.0240(3) 0.0283(4) -0.0066(2) 0.0063(3) -0.0037(3)
Cl2 0.0270(4) 0.0200(3) 0.0316(4) -0.0022(2) 0.0098(3) 0.0014(2)
S1 0.0378(5) 0.0690(7) 0.0562(6) 0.0346(5) 0.0096(4) 0.0097(5)
O1 0.0262(10) 0.0243(10) 0.0216(9) 0.0012(8) 0.0066(8) 0.0012(8)
O2 0.0232(10) 0.0302(11) 0.0241(10) 0.0015(8) 0.0030(8) 0.0018(8)
O3 0.0264(10) 0.0220(10) 0.0240(10) 0.0035(8) 0.0101(8) 0.0050(8)
O4 0.0189(9) 0.0231(9) 0.0205(9) -0.0040(7) 0.0011(7) 0.0029(7)
C1 0.0318(15) 0.0275(14) 0.0221(13) 0.0007(11) 0.0113(11) -0.0041(12)
C2 0.052(2) 0.054(2) 0.0363(19) 0.0059(16) 0.0097(16) -0.0049(18)
C3 0.041(2) 0.059(2) 0.0364(18) -0.0041(17) -0.0001(15) -0.0102(17)
C4 0.0186(13) 0.0407(17) 0.0316(15) 0.0029(13) -0.0024(11) -0.0003(12)
C5 0.093(4) 0.045(2) 0.053(2) -0.0106(19) 0.036(2) -0.030(2)
C6 0.051(2) 0.063(3) 0.049(2) 0.0033(19) 0.0231(19) 0.0018(19)
C7 0.0339(19) 0.050(2) 0.069(3) -0.003(2) -0.0025(18) 0.0074(16)
C8 0.0322(18) 0.048(2) 0.066(3) -0.0035(19) 0.0062(17) -0.0055(16)
C9 0.0324(16) 0.0332(16) 0.0318(15) 0.0045(12) 0.0165(13) 0.0087(12)
C10 0.0322(16) 0.0347(16) 0.0319(16) 0.0042(13) 0.0128(13) 0.0001(13)
C11 0.0332(17) 0.0426(18) 0.0291(15) 0.0078(13) 0.0090(13) 0.0001(14)
C12 0.0292(14) 0.0244(14) 0.0291(14) 0.0064(11) 0.0076(11) 0.0034(11)
C13 0.0248(14) 0.0264(14) 0.0232(13) -0.0076(11) 0.0029(11) -0.0016(11)
C14 0.0280(15) 0.0272(14) 0.0266(14) 0.0005(11) -0.0033(11) 0.0008(11)
C15 0.0233(14) 0.0333(16) 0.0369(16) -0.0009(13) 0.0045(12) 0.0059(12)
C16 0.0276(14) 0.0301(15) 0.0250(14) -0.0073(11) 0.0037(11) 0.0082(12)

loop_
_geom_bond_atom_site_label_1
_geom_bond_atom_site_label_2
_geom_bond_distance
_geom_bond_site_symmetry_2
_geom_bond_publ_flag
Ti1 O1 1.761(2) . ?
Ti1 O2 1.765(2) . ?
Ti1 O3 2.2083(19) . ?
Ti1 O4 2.2181(18) . ?
Ti1 Cl2 2.3650(8) . ?
Ti1 Cl1 2.3941(8) . ?
S1 C2 1.788(4) . ?
S1 C3 1.800(4) . ?
O1 C1 1.427(3) . ?
O2 C4 1.418(3) . ?
O3 C12 1.446(3) . ?
O3 C9 1.468(3) . ?
O4 C16 1.454(3) . ?
O4 C13 1.467(3) . ?
C1 C5 1.488(5) . ?
C1 C2 1.521(5) . ?
C1 C6 1.550(5) . ?
C2 H2A 0.9700 . ?
C2 H2B 0.9700 . ?
C3 C4 1.522(5) . ?
C3 H3A 0.9700 . ?
C3 H3B 0.9700 . ?
C4 C7 1.499(5) . ?
C4 C8 1.541(5) . ?
C5 H5A 0.9600 . ?
C5 H5B 0.9600 . ?
C5 H5C 0.9600 . ?
C6 H6A 0.9600 . ?
C6 H6B 0.9600 . ?
C6 H6C 0.9600 . ?
C7 H7A 0.9600 . ?
C7 H7B 0.9600 . ?
C7 H7C 0.9600 . ?
C8 H8A 0.9600 . ?
C8 H8B 0.9600 . ?
C8 H8C 0.9600 . ?
C9 C10 1.518(4) . ?
C9 H9A 0.9700 . ?
C9 H9B 0.9700 . ?
C10 C11 1.526(5) . ?
C10 H10A 0.9700 . ?
C10 H10B 0.9700 . ?
C11 C12 1.507(4) . ?
C11 H11A 0.9700 . ?
C11 H11B 0.9700 . ?
C12 H12A 0.9700 . ?
C12 H12B 0.9700 . ?
C13 C14 1.508(4) . ?
C13 H13A 0.9700 . ?
C13 H13B 0.9700 . ?
C14 C15 1.516(4) . ?
C14 H14A 0.9700 . ?
C14 H14B 0.9700 . ?
C15 C16 1.514(4) . ?
C15 H15A 0.9700 . ?
C15 H15B 0.9700 . ?
C16 H16A 0.9700 . ?
C16 H16B 0.9700 . ?
